data_4330155
loop_
_publ_author_name
'Wei Cao'
'Hailong Wang'
'Xin Wang'
'Hung Kay Lee'
'Dennis K. P. Ng'
'Jianzhuang Jiang'

_publ_contact_author_address
; 
Department of Chemistry, University of
 Science and Technology Beijing, Beijing 
100083, China 
;
_publ_contact_author_name 'Jianzhuang Jiang'
_publ_section_title
;
 Constructing Sandwich-Type Rare Earth Double-Decker Complexes with
 N-Confused Porphyrinato and Phthalocyaninato Ligands
;
_journal_name_full 'Inorganic Chemistry'
_journal_page_first 9265
_journal_page_last 9272
_journal_paper_doi 10.1021/ic300789j
_journal_volume 51
_journal_year 2012
_chemical_formula_sum 'C94 H82 Cl3 Eu N12 O'
_chemical_formula_weight 1654.03
_chemical_name_systematic
; 
 ? 
;
_space_group_IT_number 14
_symmetry_cell_setting monoclinic
_symmetry_space_group_name_Hall '-P 2ybc'
_symmetry_space_group_name_H-M 'P 1 21/c 1'
_atom_sites_solution_hydrogens geom
_atom_sites_solution_primary direct
_atom_sites_solution_secondary difmap
_audit_creation_method SHELXL-97
_cell_angle_alpha 90.00
_cell_angle_beta 92.7760(10)
_cell_angle_gamma 90.00
_cell_formula_units_Z 4
_cell_length_a 16.4069(2)
_cell_length_b 14.3697(2)
_cell_length_c 33.1063(5)
_cell_measurement_reflns_used 7517
_cell_measurement_temperature 120
_cell_measurement_theta_max 63.7823
_cell_measurement_theta_min 3.0645
_cell_volume 7796.06(19)
_computing_structure_refinement 'SHELXL-97 (Sheldrick, 1997)'
_computing_structure_solution 'SHELXS-97 (Sheldrick, 1990)'
_diffrn_ambient_temperature 120
_diffrn_detector_area_resol_mean 16.2141
_diffrn_measured_fraction_theta_full 0.979
_diffrn_measured_fraction_theta_max 0.979
_diffrn_measurement_device_type 'Xcalibur, Eos, Gemini'
_diffrn_measurement_method '\w scans'
_diffrn_radiation_monochromator graphite
_diffrn_radiation_source 'fine-focus sealed tube'
_diffrn_radiation_type CuK\a
_diffrn_radiation_wavelength 1.54184
_diffrn_reflns_av_R_equivalents 0.0457
_diffrn_reflns_av_sigmaI/netI 0.0693
_diffrn_reflns_limit_h_max 16
_diffrn_reflns_limit_h_min -19
_diffrn_reflns_limit_k_max 16
_diffrn_reflns_limit_k_min -10
_diffrn_reflns_limit_l_max 27
_diffrn_reflns_limit_l_min -38
_diffrn_reflns_number 24984
_diffrn_reflns_theta_full 63.88
_diffrn_reflns_theta_max 63.88
_diffrn_reflns_theta_min 3.35
_exptl_absorpt_coefficient_mu 7.163
_exptl_absorpt_correction_T_max 1.00000
_exptl_absorpt_correction_T_min 0.19502
_exptl_absorpt_correction_type multi-scan
_exptl_absorpt_process_details
;
CrysAlisPro, Oxford Diffraction Ltd.,
Version 1.171.34.44 (release 25-10-2010 CrysAlis171 .NET)
(compiled Oct 25 2010,18:11:34)
empirical absorption correction using spherical harmonics,
 implemented in SCALE3 ABSPACK scaling algorithm.
;
_exptl_crystal_density_diffrn 1.409
_exptl_crystal_F_000 3408
_exptl_crystal_size_max 0.15
_exptl_crystal_size_mid 0.1
_exptl_crystal_size_min 0.08
_refine_diff_density_max 1.179
_refine_diff_density_min -1.515
_refine_diff_density_rms 0.104
_refine_ls_extinction_method none
_refine_ls_goodness_of_fit_ref 1.019
_refine_ls_hydrogen_treatment mixed
_refine_ls_matrix_type full
_refine_ls_number_parameters 1013
_refine_ls_number_reflns 12630
_refine_ls_number_restraints 68
_refine_ls_restrained_S_all 1.026
_refine_ls_R_factor_all 0.0971
_refine_ls_R_factor_gt 0.0717
_refine_ls_shift/su_max 0.000
_refine_ls_shift/su_mean 0.000
_refine_ls_structure_factor_coef Fsqd
_refine_ls_weighting_details 'calc w=1/[\s^2^(Fo^2^)+(0.1072P)^2^+25.7523P] where P=(Fo^2^+2Fc^2^)/3'
_refine_ls_weighting_scheme calc
_refine_ls_wR_factor_gt 0.1835
_refine_ls_wR_factor_ref 0.2026
_reflns_number_gt 9517
_reflns_number_total 12630
_reflns_threshold_expression >2sigma(I)
_cod_data_source_file ic300789j_si_002_2.cif
_cod_data_source_block 1
_cod_database_code 4330155

loop_
_symmetry_equiv_pos_as_xyz
'x, y, z'
'-x, y+1/2, -z+1/2'
'-x, -y, -z'
'x, -y-1/2, z-1/2'

loop_
_atom_site_label
_atom_site_type_symbol
_atom_site_fract_x
_atom_site_fract_y
_atom_site_fract_z
_atom_site_U_iso_or_equiv
_atom_site_adp_type
_atom_site_occupancy
_atom_site_symmetry_multiplicity
_atom_site_calc_flag
_atom_site_refinement_flags
_atom_site_disorder_assembly
_atom_site_disorder_group
C1 C 0.8642(4) 0.2777(5) 0.2724(2) 0.0354(17) Uani 1 1 d . . .
C3 C 0.9924(4) 0.3066(5) 0.2946(2) 0.0326(16) Uani 1 1 d . . .
H3 H 1.0369 0.3240 0.3114 0.039 Uiso 1 1 calc R . .
C4 C 0.9971(4) 0.2740(5) 0.2554(2) 0.0289(15) Uani 1 1 d . . .
C5 C 1.0699(4) 0.2692(5) 0.2338(2) 0.0288(15) Uani 1 1 d . . .
C6 C 1.0681(4) 0.2672(5) 0.1916(2) 0.0314(16) Uani 1 1 d . . .
C7 C 1.1352(5) 0.2416(5) 0.1675(2) 0.0375(17) Uani 1 1 d . . .
H7 H 1.1881 0.2285 0.1774 0.045 Uiso 1 1 calc R . .
C8 C 1.1091(4) 0.2397(5) 0.1290(2) 0.0376(17) Uani 1 1 d . . .
H8 H 1.1396 0.2247 0.1069 0.045 Uiso 1 1 calc R . .
C9 C 1.0239(4) 0.2657(5) 0.1281(2) 0.0349(16) Uani 1 1 d . . .
C10 C 0.9728(5) 0.2634(5) 0.0922(2) 0.0342(16) Uani 1 1 d . . .
C11 C 0.8880(5) 0.2707(5) 0.0904(2) 0.0363(17) Uani 1 1 d . . .
C12 C 0.8371(5) 0.2577(6) 0.0537(2) 0.051(2) Uani 1 1 d . . .
H12 H 0.8550 0.2532 0.0275 0.061 Uiso 1 1 calc R . .
C13 C 0.7604(5) 0.2534(6) 0.0645(2) 0.049(2) Uani 1 1 d . . .
H13 H 0.7148 0.2432 0.0473 0.059 Uiso 1 1 calc R . .
C14 C 0.7602(5) 0.2673(6) 0.1078(2) 0.0406(18) Uani 1 1 d . . .
C15 C 0.6911(5) 0.2581(5) 0.1305(2) 0.0383(18) Uani 1 1 d . A .
C16 C 0.6902(4) 0.2614(5) 0.1733(2) 0.0376(17) Uani 1 1 d . . .
C17 C 0.6204(5) 0.2392(6) 0.1962(3) 0.050(2) Uani 1 1 d . . .
H17 H 0.5686 0.2243 0.1855 0.060 Uiso 1 1 calc R . .
C18 C 0.6430(5) 0.2439(6) 0.2353(3) 0.047(2) Uani 1 1 d . . .
H18 H 0.6100 0.2327 0.2568 0.056 Uiso 1 1 calc R . .
C19 C 0.7280(4) 0.2693(5) 0.2381(2) 0.0361(17) Uani 1 1 d . . .
C20 C 0.7773(4) 0.2738(5) 0.2736(2) 0.0331(16) Uani 1 1 d . . .
C21 C 0.9150(4) 0.2563(5) 0.2415(2) 0.0289(15) Uani 1 1 d . . .
H21 H 0.8984 0.2341 0.2160 0.035 Uiso 1 1 calc R . .
C25 C 1.0397(4) 0.5001(5) 0.2193(2) 0.0309(15) Uani 1 1 d . . .
C26 C 1.0822(4) 0.5236(5) 0.2580(2) 0.0332(16) Uani 1 1 d . . .
C27 C 1.1632(5) 0.5400(5) 0.2686(2) 0.0390(18) Uani 1 1 d . . .
H27 H 1.2029 0.5370 0.2496 0.047 Uiso 1 1 calc R . .
C28 C 1.1833(5) 0.5613(5) 0.3087(2) 0.0412(19) Uani 1 1 d . . .
H28 H 1.2377 0.5704 0.3170 0.049 Uiso 1 1 calc R . .
C29 C 1.1225(5) 0.5692(6) 0.3367(2) 0.0432(19) Uani 1 1 d . . .
H29 H 1.1375 0.5841 0.3634 0.052 Uiso 1 1 calc R . .
C30 C 1.0411(5) 0.5556(5) 0.3261(2) 0.0358(17) Uani 1 1 d . . .
H30 H 1.0010 0.5628 0.3448 0.043 Uiso 1 1 calc R . .
C31 C 1.0214(4) 0.5305(5) 0.2859(2) 0.0328(16) Uani 1 1 d . . .
C32 C 0.9441(4) 0.5112(5) 0.2637(2) 0.0291(15) Uani 1 1 d . . .
C34 C 0.7995(4) 0.5128(5) 0.2598(2) 0.0320(16) Uani 1 1 d . . .
C35 C 0.7232(5) 0.5358(5) 0.2772(2) 0.0352(16) Uani 1 1 d . . .
C36 C 0.7012(5) 0.5658(5) 0.3158(2) 0.0411(18) Uani 1 1 d . . .
H36 H 0.7404 0.5743 0.3367 0.049 Uiso 1 1 calc R . .
C37 C 0.6204(5) 0.5819(6) 0.3216(3) 0.049(2) Uani 1 1 d . . .
H37 H 0.6051 0.6024 0.3468 0.059 Uiso 1 1 calc R . .
C38 C 0.5598(5) 0.5684(6) 0.2908(3) 0.049(2) Uani 1 1 d . . .
H38 H 0.5053 0.5783 0.2960 0.059 Uiso 1 1 calc R . .
C39 C 0.5809(5) 0.5405(6) 0.2529(2) 0.045(2) Uani 1 1 d . . .
H39 H 0.5414 0.5327 0.2320 0.054 Uiso 1 1 calc R . .
C40 C 0.6625(4) 0.5244(5) 0.2466(2) 0.0356(16) Uani 1 1 d . . .
C41 C 0.7047(4) 0.4979(5) 0.2106(2) 0.0335(16) Uani 1 1 d . . .
C43 C 0.7046(4) 0.4934(5) 0.1401(2) 0.0350(17) Uani 1 1 d . . .
C44 C 0.6633(4) 0.5119(5) 0.1006(2) 0.0376(17) Uani 1 1 d . . .
C45 C 0.5822(5) 0.5282(7) 0.0888(3) 0.049(2) Uani 1 1 d . . .
H45 H 0.5417 0.5293 0.1075 0.059 Uiso 1 1 calc R . .
C46 C 0.5641(5) 0.5425(7) 0.0480(3) 0.052(2) Uani 1 1 d . . .
H46 H 0.5104 0.5546 0.0393 0.062 Uiso 1 1 calc R . .
C47 C 0.6238(5) 0.5395(7) 0.0198(3) 0.050(2) Uani 1 1 d . . .
H47 H 0.6089 0.5449 -0.0075 0.060 Uiso 1 1 calc R . .
C48 C 0.7049(5) 0.5285(6) 0.0317(2) 0.045(2) Uani 1 1 d . . .
H48 H 0.7456 0.5307 0.0131 0.054 Uiso 1 1 calc R . .
C49 C 0.7235(5) 0.5139(6) 0.0728(2) 0.0395(18) Uani 1 1 d . . .
C50 C 0.8009(5) 0.4992(5) 0.0957(2) 0.0337(16) Uani 1 1 d . . .
C52 C 0.9432(5) 0.5048(5) 0.0997(2) 0.0350(17) Uani 1 1 d . . .
C53 C 1.0200(5) 0.5223(6) 0.0808(2) 0.0416(18) Uani 1 1 d . . .
C54 C 1.0407(5) 0.5474(7) 0.0422(3) 0.050(2) Uani 1 1 d . . .
H54 H 1.0005 0.5625 0.0226 0.060 Uiso 1 1 calc R . .
C55 C 1.1216(6) 0.5495(7) 0.0335(3) 0.057(2) Uani 1 1 d . . .
H55 H 1.1360 0.5653 0.0075 0.068 Uiso 1 1 calc R . .
C56 C 1.1825(6) 0.5284(8) 0.0628(3) 0.059(3) Uani 1 1 d . . .
H56 H 1.2366 0.5266 0.0557 0.071 Uiso 1 1 calc R . .
C57 C 1.1636(5) 0.5098(7) 0.1031(3) 0.054(2) Uani 1 1 d . . .
H57 H 1.2042 0.4992 0.1232 0.064 Uiso 1 1 calc R . .
C58 C 1.0816(5) 0.5080(6) 0.1115(2) 0.0392(18) Uani 1 1 d . . .
C59 C 1.0389(4) 0.4936(5) 0.1488(2) 0.0346(16) Uani 1 1 d . . .
C65 C 0.7412(4) 0.2742(6) 0.3143(2) 0.0387(18) Uani 1 1 d . . .
C66 C 0.6764(5) 0.3309(6) 0.3218(2) 0.0443(19) Uani 1 1 d . . .
H66 H 0.6527 0.3675 0.3012 0.053 Uiso 1 1 calc R . .
C67 C 0.6459(5) 0.3331(6) 0.3611(3) 0.049(2) Uani 1 1 d . . .
H67 H 0.6009 0.3702 0.3657 0.058 Uiso 1 1 calc R . .
C68 C 0.6801(5) 0.2831(7) 0.3922(2) 0.049(2) Uani 1 1 d . . .
C69 C 0.7451(6) 0.2277(7) 0.3841(3) 0.057(2) Uani 1 1 d . . .
H69 H 0.7697 0.1930 0.4050 0.069 Uiso 1 1 calc R . .
C70 C 0.7760(5) 0.2212(6) 0.3457(3) 0.050(2) Uani 1 1 d . . .
H70 H 0.8195 0.1816 0.3412 0.059 Uiso 1 1 calc R . .
C71 C 0.6497(6) 0.2881(8) 0.4354(3) 0.063(3) Uani 1 1 d . . .
C72 C 0.7121(7) 0.3464(8) 0.4618(3) 0.072(3) Uani 1 1 d . . .
H72A H 0.7164 0.4076 0.4505 0.109 Uiso 1 1 calc R . .
H72B H 0.7645 0.3166 0.4623 0.109 Uiso 1 1 calc R . .
H72C H 0.6938 0.3511 0.4888 0.109 Uiso 1 1 calc R . .
C73 C 0.6444(9) 0.1949(11) 0.4548(4) 0.105(4) Uani 1 1 d U . .
H73A H 0.6966 0.1646 0.4545 0.158 Uiso 1 1 calc R . .
H73B H 0.6043 0.1579 0.4401 0.158 Uiso 1 1 calc R . .
H73C H 0.6289 0.2021 0.4822 0.158 Uiso 1 1 calc R . .
C74 C 0.5684(8) 0.3351(11) 0.4363(4) 0.100(4) Uani 1 1 d U . .
H74A H 0.5717 0.3956 0.4242 0.150 Uiso 1 1 calc R . .
H74B H 0.5533 0.3415 0.4638 0.150 Uiso 1 1 calc R . .
H74C H 0.5282 0.2984 0.4215 0.150 Uiso 1 1 calc R . .
C75 C 0.6118(4) 0.2347(5) 0.1077(2) 0.048(2) Uani 1 1 d D . .
C76 C 0.5769(6) 0.2948(7) 0.0785(3) 0.052(3) Uani 0.701(10) 1 d PD A 1
H76 H 0.6019 0.3515 0.0737 0.062 Uiso 0.701(10) 1 calc PR A 1
C77 C 0.5054(7) 0.2714(8) 0.0566(4) 0.060(3) Uani 0.701(10) 1 d PD A 1
H77 H 0.4845 0.3104 0.0362 0.073 Uiso 0.701(10) 1 calc PR A 1
C76A C 0.5444(9) 0.2962(11) 0.1114(8) 0.052(3) Uani 0.299(10) 1 d PD A 2
H76A H 0.5487 0.3497 0.1271 0.062 Uiso 0.299(10) 1 calc PR A 2
C77A C 0.4710(10) 0.2721(12) 0.0901(8) 0.060(3) Uani 0.299(10) 1 d PD A 2
H77A H 0.4253 0.3098 0.0921 0.073 Uiso 0.299(10) 1 calc PR A 2
C78 C 0.4661(6) 0.1897(7) 0.0654(3) 0.073(3) Uani 1 1 d D . .
C79 C 0.5106(6) 0.1205(6) 0.0855(4) 0.090(4) Uani 1 1 d D A .
H79 H 0.4920 0.0594 0.0852 0.108 Uiso 1 1 calc R . .
C80 C 0.5835(6) 0.1436(6) 0.1063(4) 0.087(4) Uani 1 1 d D A .
H80 H 0.6139 0.0971 0.1195 0.105 Uiso 1 1 calc R . .
C81 C 0.3846(7) 0.1613(10) 0.0409(3) 0.086(4) Uani 1 1 d . A .
C82 C 0.3570(9) 0.2310(10) 0.0130(4) 0.104(4) Uani 1 1 d U . .
H82A H 0.4007 0.2486 -0.0036 0.155 Uiso 1 1 calc R A .
H82B H 0.3391 0.2844 0.0276 0.155 Uiso 1 1 calc R . .
H82C H 0.3123 0.2072 -0.0037 0.155 Uiso 1 1 calc R . .
C83 C 0.4020(9) 0.0743(11) 0.0105(5) 0.109(5) Uani 1 1 d U . .
H83A H 0.4206 0.0215 0.0261 0.163 Uiso 1 1 calc R A .
H83B H 0.4429 0.0920 -0.0078 0.163 Uiso 1 1 calc R . .
H83C H 0.3525 0.0585 -0.0046 0.163 Uiso 1 1 calc R . .
C84 C 0.3245(6) 0.1256(9) 0.0678(4) 0.089(4) Uani 1 1 d . . .
H84A H 0.3490 0.0780 0.0847 0.134 Uiso 1 1 calc R A .
H84B H 0.2792 0.0999 0.0521 0.134 Uiso 1 1 calc R . .
H84C H 0.3057 0.1752 0.0843 0.134 Uiso 1 1 calc R . .
C85 C 1.0131(5) 0.2392(6) 0.0534(2) 0.0418(19) Uani 1 1 d . . .
C86 C 1.0673(5) 0.2990(6) 0.0357(2) 0.0421(19) Uani 1 1 d . . .
H86 H 1.0807 0.3551 0.0484 0.051 Uiso 1 1 calc R . .
C87 C 1.1021(5) 0.2772(6) -0.0007(2) 0.046(2) Uani 1 1 d . . .
H87 H 1.1380 0.3189 -0.0120 0.055 Uiso 1 1 calc R . .
C88 C 1.0837(5) 0.1940(6) -0.0203(2) 0.048(2) Uani 1 1 d . . .
C89 C 1.0314(7) 0.1347(7) -0.0025(3) 0.068(3) Uani 1 1 d . . .
H89 H 1.0186 0.0782 -0.0150 0.082 Uiso 1 1 calc R . .
C90 C 0.9969(7) 0.1562(7) 0.0339(3) 0.066(3) Uani 1 1 d . . .
H90 H 0.9620 0.1136 0.0452 0.079 Uiso 1 1 calc R . .
C91 C 1.1188(6) 0.1680(7) -0.0614(2) 0.056(2) Uani 1 1 d . . .
C92 C 1.1757(8) 0.2415(8) -0.0765(3) 0.076(3) Uani 1 1 d . . .
H92A H 1.2198 0.2510 -0.0568 0.114 Uiso 1 1 calc R . .
H92B H 1.1463 0.2987 -0.0807 0.114 Uiso 1 1 calc R . .
H92C H 1.1971 0.2215 -0.1015 0.114 Uiso 1 1 calc R . .
C93 C 1.1703(8) 0.0764(8) -0.0566(3) 0.079(3) Uani 1 1 d . . .
H93A H 1.2154 0.0866 -0.0376 0.119 Uiso 1 1 calc R . .
H93B H 1.1903 0.0591 -0.0823 0.119 Uiso 1 1 calc R . .
H93C H 1.1365 0.0274 -0.0470 0.119 Uiso 1 1 calc R . .
C94 C 1.0509(8) 0.1480(11) -0.0912(4) 0.099(4) Uani 1 1 d U . .
H94A H 1.0161 0.1013 -0.0806 0.148 Uiso 1 1 calc R . .
H94B H 1.0726 0.1261 -0.1159 0.148 Uiso 1 1 calc R . .
H94C H 1.0200 0.2038 -0.0965 0.148 Uiso 1 1 calc R . .
C95 C 1.1489(4) 0.2716(5) 0.2567(2) 0.0300(15) Uani 1 1 d . . .
C96 C 1.1666(4) 0.2183(5) 0.2907(2) 0.0337(16) Uani 1 1 d . . .
H96 H 1.1275 0.1772 0.2995 0.040 Uiso 1 1 calc R . .
C97 C 1.2411(5) 0.2246(6) 0.3121(2) 0.0396(18) Uani 1 1 d . . .
H97 H 1.2516 0.1866 0.3345 0.047 Uiso 1 1 calc R . .
C98 C 1.3000(5) 0.2867(6) 0.3007(3) 0.0428(19) Uani 1 1 d . . .
C99 C 1.2835(5) 0.3384(6) 0.2660(3) 0.048(2) Uani 1 1 d . . .
H99 H 1.3233 0.3786 0.2572 0.057 Uiso 1 1 calc R . .
C100 C 1.2108(5) 0.3324(5) 0.2442(2) 0.0376(17) Uani 1 1 d . . .
H100 H 1.2019 0.3684 0.2211 0.045 Uiso 1 1 calc R . .
C101 C 1.3819(5) 0.3002(6) 0.3244(3) 0.051(2) Uani 1 1 d . . .
C102 C 1.3877(7) 0.3957(8) 0.3406(4) 0.075(3) Uani 1 1 d U . .
H10A H 1.3777 0.4394 0.3190 0.113 Uiso 1 1 calc R . .
H10B H 1.4413 0.4058 0.3527 0.113 Uiso 1 1 calc R . .
H10C H 1.3479 0.4041 0.3606 0.113 Uiso 1 1 calc R . .
C103 C 1.3978(8) 0.2256(9) 0.3548(4) 0.094(4) Uani 1 1 d U . .
H10D H 1.3927 0.1660 0.3419 0.142 Uiso 1 1 calc R . .
H10E H 1.3590 0.2302 0.3755 0.142 Uiso 1 1 calc R . .
H10F H 1.4520 0.2325 0.3668 0.142 Uiso 1 1 calc R . .
C104 C 1.4528(8) 0.2895(11) 0.2942(4) 0.102(4) Uani 1 1 d U . .
H10G H 1.4467 0.3359 0.2734 0.153 Uiso 1 1 calc R . .
H10H H 1.4503 0.2287 0.2822 0.153 Uiso 1 1 calc R . .
H10I H 1.5045 0.2974 0.3086 0.153 Uiso 1 1 calc R . .
C105 C 0.8490(8) 0.4755(9) 0.3961(3) 0.086(4) Uani 1 1 d . . .
H10J H 0.8515 0.4259 0.4155 0.129 Uiso 1 1 calc R . .
H10K H 0.7933 0.4946 0.3912 0.129 Uiso 1 1 calc R . .
H10L H 0.8807 0.5273 0.4063 0.129 Uiso 1 1 calc R . .
C106 C 0.4263(13) 0.4255(16) 0.1559(7) 0.182(11) Uani 1 1 d . . .
H106 H 0.4860 0.4284 0.1563 0.219 Uiso 1 1 calc R . .
Cl1 Cl 0.3797(4) 0.5203(5) 0.1857(3) 0.208(4) Uani 1 1 d . . .
Cl2 Cl 0.3904(3) 0.3228(5) 0.17308(18) 0.176(3) Uani 1 1 d . . .
Cl3 Cl 0.3787(3) 0.4532(8) 0.1072(2) 0.272(5) Uani 1 1 d . . .
Eu1 Eu 0.87299(2) 0.38425(3) 0.180292(11) 0.02608(14) Uani 1 1 d . . .
N2 N 0.9146(4) 0.3094(5) 0.3048(2) 0.0394(15) Uani 1 1 d D . .
N22 N 0.9994(3) 0.2832(4) 0.16600(17) 0.0314(13) Uani 1 1 d . . .
N23 N 0.8396(4) 0.2817(4) 0.12243(18) 0.0352(14) Uani 1 1 d . . .
N24 N 0.7554(3) 0.2806(4) 0.19920(18) 0.0330(13) Uani 1 1 d . . .
N33 N 0.8721(4) 0.5195(4) 0.28045(17) 0.0320(13) Uani 1 1 d . . .
N42 N 0.6654(4) 0.4950(4) 0.17431(18) 0.0351(14) Uani 1 1 d . . .
N51 N 0.8724(4) 0.5068(4) 0.07851(18) 0.0354(14) Uani 1 1 d . . .
N60 N 1.0781(3) 0.4963(4) 0.18473(18) 0.0337(14) Uani 1 1 d . . .
N61 N 0.9580(3) 0.4891(4) 0.22459(16) 0.0301(13) Uani 1 1 d . . .
N62 N 0.7868(3) 0.4877(4) 0.21985(17) 0.0314(13) Uani 1 1 d . . .
N63 N 0.7864(3) 0.4836(4) 0.13559(17) 0.0317(13) Uani 1 1 d . . .
N64 N 0.9569(4) 0.4861(4) 0.14010(17) 0.0333(13) Uani 1 1 d . . .
O1 O 0.8800(4) 0.4447(5) 0.36013(18) 0.0614(17) Uani 1 1 d . . .
H1 H 0.8737 0.4853 0.3428 0.092 Uiso 1 1 calc R . .
H1N H 0.898(6) 0.328(7) 0.3265(16) 0.06(3) Uiso 1 1 d D . .

loop_
_atom_site_aniso_label
_atom_site_aniso_U_11
_atom_site_aniso_U_22
_atom_site_aniso_U_33
_atom_site_aniso_U_23
_atom_site_aniso_U_13
_atom_site_aniso_U_12
C1 0.032(4) 0.035(4) 0.039(4) 0.005(3) -0.002(3) -0.002(3)
C3 0.035(4) 0.034(4) 0.028(4) -0.001(3) -0.007(3) 0.002(3)
C4 0.032(4) 0.023(3) 0.031(4) 0.002(3) -0.007(3) 0.004(3)
C5 0.027(3) 0.022(3) 0.036(4) 0.005(3) -0.002(3) -0.001(3)
C6 0.032(4) 0.024(4) 0.037(4) 0.001(3) -0.004(3) -0.003(3)
C7 0.032(4) 0.044(4) 0.037(4) 0.001(3) -0.003(3) 0.004(3)
C8 0.032(4) 0.044(4) 0.038(4) 0.003(3) 0.009(3) 0.004(3)
C9 0.038(4) 0.031(4) 0.036(4) 0.002(3) 0.001(3) -0.004(3)
C10 0.044(4) 0.032(4) 0.027(3) -0.003(3) 0.004(3) 0.001(3)
C11 0.039(4) 0.037(4) 0.033(4) 0.000(3) -0.002(3) -0.003(3)
C12 0.057(5) 0.062(6) 0.032(4) 0.000(4) -0.010(4) -0.013(4)
C13 0.040(5) 0.065(6) 0.042(5) 0.008(4) -0.017(4) -0.013(4)
C14 0.039(4) 0.045(5) 0.037(4) 0.005(4) -0.007(3) -0.002(4)
C15 0.035(4) 0.030(4) 0.048(4) 0.000(3) -0.012(3) 0.000(3)
C16 0.031(4) 0.039(4) 0.043(4) 0.004(3) -0.001(3) 0.001(3)
C17 0.032(4) 0.059(6) 0.059(5) -0.006(4) 0.000(4) -0.010(4)
C18 0.032(4) 0.058(5) 0.052(5) -0.004(4) 0.009(4) -0.007(4)
C19 0.032(4) 0.031(4) 0.045(4) 0.003(3) -0.001(3) -0.005(3)
C20 0.032(4) 0.031(4) 0.037(4) 0.005(3) 0.005(3) -0.001(3)
C21 0.033(4) 0.025(4) 0.028(3) 0.008(3) 0.001(3) -0.002(3)
C25 0.035(4) 0.023(4) 0.034(4) -0.001(3) 0.000(3) 0.000(3)
C26 0.037(4) 0.024(4) 0.038(4) -0.001(3) -0.004(3) 0.000(3)
C27 0.041(4) 0.035(4) 0.041(4) 0.000(3) -0.006(3) 0.000(3)
C28 0.036(4) 0.030(4) 0.056(5) 0.000(4) -0.014(4) -0.002(3)
C29 0.057(5) 0.036(4) 0.034(4) -0.001(3) -0.015(4) 0.004(4)
C30 0.041(4) 0.034(4) 0.032(4) 0.001(3) -0.004(3) 0.002(3)
C31 0.041(4) 0.022(4) 0.035(4) 0.004(3) -0.006(3) 0.001(3)
C32 0.034(4) 0.023(3) 0.030(4) 0.006(3) -0.003(3) -0.001(3)
C34 0.038(4) 0.027(4) 0.031(4) 0.005(3) 0.003(3) -0.001(3)
C35 0.039(4) 0.030(4) 0.037(4) 0.000(3) 0.007(3) 0.005(3)
C36 0.051(5) 0.037(4) 0.035(4) 0.001(3) -0.002(3) 0.003(4)
C37 0.059(6) 0.048(5) 0.043(5) 0.001(4) 0.018(4) 0.012(4)
C38 0.041(5) 0.050(5) 0.057(5) 0.005(4) 0.011(4) 0.009(4)
C39 0.047(5) 0.054(5) 0.034(4) -0.001(4) 0.003(3) 0.010(4)
C40 0.036(4) 0.035(4) 0.036(4) 0.004(3) 0.005(3) 0.001(3)
C41 0.038(4) 0.025(4) 0.039(4) 0.004(3) 0.007(3) 0.000(3)
C43 0.032(4) 0.039(4) 0.034(4) 0.004(3) -0.003(3) -0.003(3)
C44 0.033(4) 0.041(4) 0.038(4) 0.004(3) -0.004(3) 0.004(3)
C45 0.039(5) 0.064(6) 0.045(5) 0.001(4) -0.006(4) -0.001(4)
C46 0.041(5) 0.067(6) 0.044(5) 0.006(4) -0.018(4) -0.003(4)
C47 0.049(5) 0.062(6) 0.038(4) 0.011(4) -0.014(4) -0.005(4)
C48 0.053(5) 0.052(5) 0.029(4) 0.007(4) -0.007(3) 0.001(4)
C49 0.039(4) 0.043(5) 0.035(4) 0.001(3) -0.004(3) 0.001(3)
C50 0.038(4) 0.032(4) 0.031(4) 0.003(3) -0.001(3) -0.002(3)
C52 0.040(4) 0.037(4) 0.028(4) 0.003(3) -0.002(3) -0.001(3)
C53 0.045(5) 0.049(5) 0.031(4) -0.001(4) 0.002(3) -0.005(4)
C54 0.045(5) 0.063(6) 0.043(5) 0.005(4) 0.005(4) -0.007(4)
C55 0.055(5) 0.075(7) 0.041(5) -0.001(5) 0.010(4) -0.013(5)
C56 0.043(5) 0.089(7) 0.047(5) -0.006(5) 0.015(4) -0.018(5)
C57 0.037(5) 0.075(6) 0.049(5) -0.021(5) 0.007(4) -0.013(4)
C58 0.034(4) 0.041(4) 0.043(4) -0.005(3) 0.004(3) -0.010(3)
C59 0.029(4) 0.040(4) 0.035(4) 0.000(3) -0.003(3) -0.004(3)
C65 0.030(4) 0.043(4) 0.043(4) 0.008(4) -0.001(3) -0.001(3)
C66 0.037(4) 0.053(5) 0.043(4) 0.008(4) -0.001(3) -0.005(4)
C67 0.040(4) 0.055(5) 0.051(5) -0.008(4) 0.008(4) -0.007(4)
C68 0.038(4) 0.067(6) 0.042(4) 0.003(4) 0.007(4) -0.009(4)
C69 0.053(5) 0.068(6) 0.051(5) 0.014(5) 0.011(4) -0.002(5)
C70 0.044(5) 0.055(5) 0.050(5) 0.015(4) 0.011(4) 0.000(4)
C71 0.058(6) 0.090(8) 0.043(5) 0.017(5) 0.005(4) 0.003(5)
C72 0.087(8) 0.084(8) 0.046(5) 0.003(5) -0.002(5) 0.004(6)
C73 0.106(4) 0.105(4) 0.105(4) 0.0001(10) 0.0060(11) -0.0007(10)
C74 0.100(4) 0.101(4) 0.100(4) -0.0003(10) 0.0050(11) 0.0003(10)
C75 0.037(4) 0.055(5) 0.051(5) 0.016(4) -0.015(4) -0.005(4)
C76 0.047(7) 0.051(7) 0.057(7) 0.008(6) -0.013(5) -0.008(5)
C77 0.047(7) 0.069(8) 0.064(8) 0.022(7) -0.019(6) -0.006(6)
C76A 0.047(7) 0.051(7) 0.057(7) 0.008(6) -0.013(5) -0.008(5)
C77A 0.047(7) 0.069(8) 0.064(8) 0.022(7) -0.019(6) -0.006(6)
C78 0.066(7) 0.093(8) 0.059(6) 0.034(6) -0.023(5) -0.037(6)
C79 0.067(7) 0.086(9) 0.113(10) -0.027(8) -0.028(7) -0.022(6)
C80 0.064(7) 0.057(7) 0.136(11) -0.027(7) -0.043(7) 0.003(5)
C81 0.064(7) 0.122(10) 0.069(7) 0.036(7) -0.027(5) -0.045(7)
C82 0.103(4) 0.103(4) 0.104(4) 0.0005(10) 0.0039(11) -0.0006(10)
C83 0.109(6) 0.112(6) 0.105(6) 0.001(5) 0.000(4) -0.009(5)
C84 0.049(6) 0.120(11) 0.095(9) 0.031(8) -0.026(6) -0.035(6)
C85 0.046(5) 0.048(5) 0.032(4) -0.004(4) 0.000(3) -0.002(4)
C86 0.044(5) 0.047(5) 0.035(4) -0.007(4) -0.004(3) -0.004(4)
C87 0.043(5) 0.056(5) 0.037(4) -0.003(4) 0.002(3) -0.001(4)
C88 0.058(5) 0.056(5) 0.029(4) -0.006(4) -0.002(4) -0.008(4)
C89 0.099(8) 0.059(6) 0.048(5) -0.022(5) 0.018(5) -0.014(6)
C90 0.096(8) 0.051(6) 0.051(5) -0.006(5) 0.020(5) -0.016(5)
C91 0.061(6) 0.076(7) 0.031(4) -0.010(4) 0.005(4) -0.014(5)
C92 0.116(9) 0.067(7) 0.048(5) -0.002(5) 0.033(6) -0.003(6)
C93 0.105(9) 0.072(7) 0.062(6) -0.016(6) 0.026(6) 0.004(7)
C94 0.100(6) 0.112(6) 0.084(5) -0.009(4) 0.003(4) 0.000(4)
C95 0.028(4) 0.026(4) 0.036(4) 0.000(3) -0.003(3) 0.002(3)
C96 0.023(3) 0.040(4) 0.038(4) -0.003(3) -0.001(3) 0.001(3)
C97 0.039(4) 0.040(4) 0.039(4) 0.003(3) -0.006(3) 0.006(3)
C98 0.033(4) 0.040(4) 0.055(5) -0.001(4) -0.006(4) 0.004(3)
C99 0.037(4) 0.043(5) 0.062(5) 0.005(4) 0.002(4) -0.006(4)
C100 0.038(4) 0.030(4) 0.044(4) 0.003(3) -0.005(3) -0.002(3)
C101 0.033(4) 0.044(5) 0.074(6) 0.003(4) -0.015(4) -0.003(4)
C102 0.075(3) 0.075(3) 0.075(3) -0.0003(10) 0.0024(10) 0.0001(10)
C103 0.089(5) 0.093(5) 0.100(5) 0.008(4) -0.018(4) 0.000(4)
C104 0.101(4) 0.102(4) 0.102(4) -0.0006(10) 0.0047(11) -0.0001(10)
C105 0.113(10) 0.093(9) 0.052(6) 0.004(6) 0.012(6) 0.024(8)
C106 0.153(18) 0.165(19) 0.23(3) 0.130(19) 0.043(17) 0.015(15)
Cl1 0.152(5) 0.144(5) 0.320(10) 0.028(5) -0.080(6) -0.015(4)
Cl2 0.139(4) 0.210(6) 0.181(5) 0.091(5) 0.039(4) 0.001(4)
Cl3 0.091(3) 0.526(15) 0.198(6) 0.218(8) 0.011(3) 0.027(6)
Eu1 0.0247(2) 0.0270(2) 0.0262(2) 0.00121(18) -0.00198(14) -0.00159(18)
N2 0.037(4) 0.044(4) 0.037(4) 0.005(3) 0.003(3) 0.007(3)
N22 0.033(3) 0.032(3) 0.028(3) 0.003(3) -0.005(2) 0.002(3)
N23 0.032(3) 0.039(4) 0.033(3) -0.003(3) -0.007(3) 0.000(3)
N24 0.029(3) 0.031(3) 0.039(3) 0.008(3) -0.002(3) -0.003(3)
N33 0.037(3) 0.030(3) 0.028(3) 0.001(2) -0.003(3) -0.001(3)
N42 0.037(3) 0.033(3) 0.034(3) 0.001(3) -0.003(3) 0.004(3)
N51 0.035(3) 0.038(4) 0.033(3) 0.007(3) -0.002(3) -0.003(3)
N60 0.027(3) 0.036(3) 0.038(3) 0.002(3) 0.001(3) -0.005(3)
N61 0.033(3) 0.031(3) 0.027(3) 0.002(2) 0.000(2) 0.003(3)
N62 0.028(3) 0.037(3) 0.028(3) 0.004(3) -0.002(2) -0.001(3)
N63 0.029(3) 0.032(3) 0.033(3) 0.001(3) -0.004(2) 0.002(3)
N64 0.032(3) 0.036(3) 0.032(3) 0.000(3) 0.002(3) -0.003(3)
O1 0.072(4) 0.068(4) 0.045(3) 0.004(3) 0.012(3) 0.007(4)

loop_
_atom_type_symbol
_atom_type_description
_atom_type_scat_dispersion_real
_atom_type_scat_dispersion_imag
_atom_type_scat_source
C C 0.0181 0.0091 'International Tables Vol C Tables 4.2.6.8 and 6.1.1.4'
H H 0.0000 0.0000 'International Tables Vol C Tables 4.2.6.8 and 6.1.1.4'
Cl Cl 0.3639 0.7018 'International Tables Vol C Tables 4.2.6.8 and 6.1.1.4'
Eu Eu -8.9294 11.1857 'International Tables Vol C Tables 4.2.6.8 and 6.1.1.4'
N N 0.0311 0.0180 'International Tables Vol C Tables 4.2.6.8 and 6.1.1.4'
O O 0.0492 0.0322 'International Tables Vol C Tables 4.2.6.8 and 6.1.1.4'

loop_
_geom_angle_atom_site_label_1
_geom_angle_atom_site_label_2
_geom_angle_atom_site_label_3
_geom_angle
C21 C1 N2 106.5(6)
C21 C1 C20 130.5(7)
N2 C1 C20 123.0(7)
N2 C3 C4 110.1(6)
N2 C3 H3 124.9
C4 C3 H3 124.9
C3 C4 C5 124.9(6)
C3 C4 C21 105.5(6)
C5 C4 C21 129.3(6)
C6 C5 C4 121.7(6)
C6 C5 C95 119.4(6)
C4 C5 C95 118.8(6)
N22 C6 C5 125.5(6)
N22 C6 C7 108.9(6)
C5 C6 C7 125.5(6)
C8 C7 C6 108.5(6)
C8 C7 H7 125.7
C6 C7 H7 125.7
C7 C8 C9 106.3(7)
C7 C8 H8 126.8
C9 C8 H8 126.8
N22 C9 C10 126.0(7)
N22 C9 C8 110.9(6)
C10 C9 C8 122.8(7)
C11 C10 C9 125.4(7)
C11 C10 C85 117.4(6)
C9 C10 C85 116.7(7)
N23 C11 C10 126.5(6)
N23 C11 C12 109.4(7)
C10 C11 C12 123.8(7)
C13 C12 C11 107.1(7)
C13 C12 H12 126.5
C11 C12 H12 126.5
C12 C13 C14 108.0(7)
C12 C13 H13 126.0
C14 C13 H13 126.0
N23 C14 C15 127.0(7)
N23 C14 C13 108.6(7)
C15 C14 C13 124.2(7)
C14 C15 C16 125.6(7)
C14 C15 C75 117.0(7)
C16 C15 C75 117.2(7)
N24 C16 C15 126.0(7)
N24 C16 C17 109.5(7)
C15 C16 C17 124.5(7)
C18 C17 C16 108.0(7)
C18 C17 H17 126.0
C16 C17 H17 126.0
C17 C18 C19 107.4(7)
C17 C18 H18 126.3
C19 C18 H18 126.3
N24 C19 C20 125.0(6)
N24 C19 C18 108.9(6)
C20 C19 C18 125.9(7)
C19 C20 C1 121.0(7)
C19 C20 C65 121.3(6)
C1 C20 C65 117.6(6)
C1 C21 C4 108.5(6)
C1 C21 Eu1 104.6(5)
C4 C21 Eu1 108.2(4)
C1 C21 H21 125.8
C4 C21 H21 125.8
Eu1 C21 H21 61.1
N60 C25 N61 127.6(6)
N60 C25 C26 122.3(6)
N61 C25 C26 109.9(6)
C27 C26 C31 122.0(7)
C27 C26 C25 132.3(7)
C31 C26 C25 105.7(6)
C26 C27 C28 117.6(8)
C26 C27 H27 121.2
C28 C27 H27 121.2
C27 C28 C29 120.5(7)
C27 C28 H28 119.7
C29 C28 H28 119.7
C30 C29 C28 122.2(7)
C30 C29 H29 118.9
C28 C29 H29 118.9
C29 C30 C31 117.1(7)
C29 C30 H30 121.5
C31 C30 H30 121.5
C26 C31 C30 120.5(7)
C26 C31 C32 106.4(6)
C30 C31 C32 133.0(7)
N33 C32 N61 127.5(6)
N33 C32 C31 122.5(6)
N61 C32 C31 110.0(6)
N33 C34 N62 126.6(6)
N33 C34 C35 122.9(6)
N62 C34 C35 110.4(6)
C40 C35 C36 119.2(7)
C40 C35 C34 106.6(6)
C36 C35 C34 134.2(7)
C37 C36 C35 118.1(7)
C37 C36 H36 120.9
C35 C36 H36 120.9
C36 C37 C38 122.1(8)
C36 C37 H37 118.9
C38 C37 H37 118.9
C39 C38 C37 120.2(8)
C39 C38 H38 119.9
C37 C38 H38 119.9
C38 C39 C40 118.3(8)
C38 C39 H39 120.9
C40 C39 H39 120.9
C39 C40 C35 122.2(7)
C39 C40 C41 132.0(7)
C35 C40 C41 105.8(6)
N42 C41 N62 128.4(7)
N42 C41 C40 121.0(7)
N62 C41 C40 110.3(6)
N42 C43 N63 128.0(6)
N42 C43 C44 122.3(7)
N63 C43 C44 109.5(6)
C49 C44 C45 120.8(7)
C49 C44 C43 106.5(6)
C45 C44 C43 132.7(7)
C46 C45 C44 117.4(8)
C46 C45 H45 121.3
C44 C45 H45 121.3
C45 C46 C47 121.8(8)
C45 C46 H46 119.1
C47 C46 H46 119.1
C48 C47 C46 121.1(7)
C48 C47 H47 119.5
C46 C47 H47 119.5
C47 C48 C49 117.2(8)
C47 C48 H48 121.4
C49 C48 H48 121.4
C44 C49 C48 121.6(7)
C44 C49 C50 106.4(6)
C48 C49 C50 132.0(8)
N51 C50 N63 128.4(6)
N51 C50 C49 121.9(6)
N63 C50 C49 109.6(6)
N51 C52 N64 128.1(7)
N51 C52 C53 121.5(6)
N64 C52 C53 110.4(6)
C54 C53 C58 120.2(8)
C54 C53 C52 134.2(7)
C58 C53 C52 105.6(6)
C55 C54 C53 118.9(8)
C55 C54 H54 120.6
C53 C54 H54 120.6
C54 C55 C56 121.1(8)
C54 C55 H55 119.4
C56 C55 H55 119.4
C55 C56 C57 121.2(8)
C55 C56 H56 119.4
C57 C56 H56 119.4
C58 C57 C56 116.9(8)
C58 C57 H57 121.5
C56 C57 H57 121.5
C57 C58 C53 121.3(8)
C57 C58 C59 132.9(7)
C53 C58 C59 105.9(6)
N60 C59 N64 128.4(7)
N60 C59 C58 121.5(6)
N64 C59 C58 109.9(6)
C66 C65 C70 119.1(8)
C66 C65 C20 120.5(7)
C70 C65 C20 120.4(7)
C65 C66 C67 119.3(8)
C65 C66 H66 120.4
C67 C66 H66 120.4
C68 C67 C66 122.4(8)
C68 C67 H67 118.8
C66 C67 H67 118.8
C67 C68 C69 117.0(8)
C67 C68 C71 122.8(8)
C69 C68 C71 120.1(8)
C68 C69 C70 122.7(9)
C68 C69 H69 118.6
C70 C69 H69 118.6
C65 C70 C69 119.4(8)
C65 C70 H70 120.3
C69 C70 H70 120.3
C73 C71 C74 109.1(10)
C73 C71 C68 112.7(10)
C74 C71 C68 111.6(9)
C73 C71 C72 107.1(9)
C74 C71 C72 108.0(10)
C68 C71 C72 108.2(8)
C71 C72 H72A 109.5
C71 C72 H72B 109.5
H72A C72 H72B 109.5
C71 C72 H72C 109.5
H72A C72 H72C 109.5
H72B C72 H72C 109.5
C71 C73 H73A 109.5
C71 C73 H73B 109.5
H73A C73 H73B 109.5
C71 C73 H73C 109.5
H73A C73 H73C 109.5
H73B C73 H73C 109.5
C71 C74 H74A 109.5
C71 C74 H74B 109.5
H74A C74 H74B 109.5
C71 C74 H74C 109.5
H74A C74 H74C 109.5
H74B C74 H74C 109.5
C80 C75 C76 115.8(7)
C80 C75 C76A 109.1(9)
C76 C75 C76A 51.9(12)
C80 C75 C15 120.3(6)
C76 C75 C15 121.5(7)
C76A C75 C15 118.2(8)
C77 C76 C75 121.2(8)
C77 C76 H76 119.4
C75 C76 H76 119.4
C78 C77 C76 119.2(8)
C78 C77 H77 120.4
C76 C77 H77 120.4
C77A C76A C75 117.0(11)
C77A C76A H76A 121.5
C75 C76A H76A 121.5
C76A C77A C78 120.6(11)
C76A C77A H77A 119.7
C78 C77A H77A 119.7
C77 C78 C79 118.1(8)
C77 C78 C77A 53.5(13)
C79 C78 C77A 107.6(9)
C77 C78 C81 120.3(8)
C79 C78 C81 118.3(8)
C77A C78 C81 121.8(11)
C78 C79 C80 119.2(8)
C78 C79 H79 120.4
C80 C79 H79 120.4
C75 C80 C79 121.2(7)
C75 C80 H80 119.4
C79 C80 H80 119.4
C82 C81 C84 116.2(12)
C82 C81 C78 112.7(10)
C84 C81 C78 110.9(9)
C82 C81 C83 101.5(11)
C84 C81 C83 104.5(11)
C78 C81 C83 110.1(11)
C81 C82 H82A 109.5
C81 C82 H82B 109.5
H82A C82 H82B 109.5
C81 C82 H82C 109.5
H82A C82 H82C 109.5
H82B C82 H82C 109.5
C81 C83 H83A 109.5
C81 C83 H83B 109.5
H83A C83 H83B 109.5
C81 C83 H83C 109.5
H83A C83 H83C 109.5
H83B C83 H83C 109.5
C81 C84 H84A 109.5
C81 C84 H84B 109.5
H84A C84 H84B 109.5
C81 C84 H84C 109.5
H84A C84 H84C 109.5
H84B C84 H84C 109.5
C90 C85 C86 116.7(8)
C90 C85 C10 121.0(8)
C86 C85 C10 122.2(7)
C85 C86 C87 121.7(8)
C85 C86 H86 119.1
C87 C86 H86 119.1
C88 C87 C86 120.6(8)
C88 C87 H87 119.7
C86 C87 H87 119.7
C89 C88 C87 117.7(8)
C89 C88 C91 119.8(8)
C87 C88 C91 122.5(8)
C88 C89 C90 121.7(9)
C88 C89 H89 119.1
C90 C89 H89 119.1
C85 C90 C89 121.5(9)
C85 C90 H90 119.2
C89 C90 H90 119.2
C94 C91 C92 111.9(10)
C94 C91 C88 109.4(9)
C92 C91 C88 112.5(8)
C94 C91 C93 106.8(10)
C92 C91 C93 106.4(9)
C88 C91 C93 109.6(8)
C91 C92 H92A 109.5
C91 C92 H92B 109.5
H92A C92 H92B 109.5
C91 C92 H92C 109.5
H92A C92 H92C 109.5
H92B C92 H92C 109.5
C91 C93 H93A 109.5
C91 C93 H93B 109.5
H93A C93 H93B 109.5
C91 C93 H93C 109.5
H93A C93 H93C 109.5
H93B C93 H93C 109.5
C91 C94 H94A 109.5
C91 C94 H94B 109.5
H94A C94 H94B 109.5
C91 C94 H94C 109.5
H94A C94 H94C 109.5
H94B C94 H94C 109.5
C96 C95 C100 117.0(6)
C96 C95 C5 123.6(6)
C100 C95 C5 119.5(6)
C95 C96 C97 121.7(7)
C95 C96 H96 119.1
C97 C96 H96 119.1
C98 C97 C96 120.9(7)
C98 C97 H97 119.5
C96 C97 H97 119.5
C97 C98 C99 117.5(7)
C97 C98 C101 123.2(7)
C99 C98 C101 119.3(8)
C100 C99 C98 122.4(8)
C100 C99 H99 118.8
C98 C99 H99 118.8
C99 C100 C95 120.4(7)
C99 C100 H100 119.8
C95 C100 H100 119.8
C102 C101 C103 114.8(9)
C102 C101 C98 110.0(8)
C103 C101 C98 112.1(8)
C102 C101 C104 106.5(9)
C103 C101 C104 104.5(9)
C98 C101 C104 108.4(8)
C101 C102 H10A 109.5
C101 C102 H10B 109.5
H10A C102 H10B 109.5
C101 C102 H10C 109.5
H10A C102 H10C 109.5
H10B C102 H10C 109.5
C101 C103 H10D 109.5
C101 C103 H10E 109.5
H10D C103 H10E 109.5
C101 C103 H10F 109.5
H10D C103 H10F 109.5
H10E C103 H10F 109.5
C101 C104 H10G 109.5
C101 C104 H10H 109.5
H10G C104 H10H 109.5
C101 C104 H10I 109.5
H10G C104 H10I 109.5
H10H C104 H10I 109.5
O1 C105 H10J 109.5
O1 C105 H10K 109.5
H10J C105 H10K 109.5
O1 C105 H10L 109.5
H10J C105 H10L 109.5
H10K C105 H10L 109.5
Cl2 C106 Cl3 110.5(15)
Cl2 C106 Cl1 107.4(12)
Cl3 C106 Cl1 98.1(11)
Cl2 C106 H106 113.2
Cl3 C106 H106 113.2
Cl1 C106 H106 113.2
N64 Eu1 N63 69.5(2)
N64 Eu1 N23 92.6(2)
N63 Eu1 N23 77.2(2)
N64 Eu1 N62 106.3(2)
N63 Eu1 N62 68.95(19)
N23 Eu1 N62 131.46(19)
N64 Eu1 N61 69.12(19)
N63 Eu1 N61 107.15(19)
N23 Eu1 N61 157.2(2)
N62 Eu1 N61 69.02(19)
N64 Eu1 N24 159.90(19)
N63 Eu1 N24 93.75(19)
N23 Eu1 N24 72.4(2)
N62 Eu1 N24 76.2(2)
N61 Eu1 N24 128.46(19)
N64 Eu1 N22 76.08(19)
N63 Eu1 N22 131.22(19)
N23 Eu1 N22 70.87(19)
N62 Eu1 N22 156.45(17)
N61 Eu1 N22 90.90(18)
N24 Eu1 N22 109.91(19)
N64 Eu1 C21 131.4(2)
N63 Eu1 C21 158.9(2)
N23 Eu1 C21 102.0(2)
N62 Eu1 C21 97.98(19)
N61 Eu1 C21 81.90(19)
N24 Eu1 C21 66.41(19)
N22 Eu1 C21 65.99(19)
C3 N2 C1 109.4(6)
C3 N2 H1N 126(7)
C1 N2 H1N 124(7)
C9 N22 C6 105.3(6)
C9 N22 Eu1 123.1(4)
C6 N22 Eu1 127.7(4)
C11 N23 C14 106.6(6)
C11 N23 Eu1 123.9(5)
C14 N23 Eu1 122.2(5)
C16 N24 C19 106.2(6)
C16 N24 Eu1 123.0(5)
C19 N24 Eu1 125.3(4)
C32 N33 C34 124.1(6)
C43 N42 C41 122.3(6)
C52 N51 C50 122.6(6)
C59 N60 C25 122.9(6)
C32 N61 C25 107.7(6)
C32 N61 Eu1 126.0(5)
C25 N61 Eu1 121.3(4)
C41 N62 C34 106.7(6)
C41 N62 Eu1 121.8(5)
C34 N62 Eu1 127.0(4)
C43 N63 C50 107.8(6)
C43 N63 Eu1 122.4(5)
C50 N63 Eu1 123.6(5)
C59 N64 C52 107.6(6)
C59 N64 Eu1 120.5(5)
C52 N64 Eu1 125.3(5)
C105 O1 H1 109.5

loop_
_geom_bond_atom_site_label_1
_geom_bond_atom_site_label_2
_geom_bond_distance
C1 C21 1.384(10)
C1 N2 1.399(10)
C1 C20 1.429(10)
C3 N2 1.335(10)
C3 C4 1.388(10)
C3 H3 0.9300
C4 C5 1.423(10)
C4 C21 1.423(10)
C5 C6 1.397(10)
C5 C95 1.470(9)
C6 N22 1.396(9)
C6 C7 1.437(10)
C7 C8 1.327(10)
C7 H7 0.9300
C8 C9 1.446(10)
C8 H8 0.9300
C9 N22 1.361(9)
C9 C10 1.421(10)
C10 C11 1.393(11)
C10 C85 1.511(10)
C11 N23 1.364(10)
C11 C12 1.455(10)
C12 C13 1.326(12)
C12 H12 0.9300
C13 C14 1.448(11)
C13 H13 0.9300
C14 N23 1.383(9)
C14 C15 1.396(11)
C15 C16 1.419(11)
C15 C75 1.511(9)
C16 N24 1.366(9)
C16 C17 1.438(11)
C17 C18 1.329(12)
C17 H17 0.9300
C18 C19 1.441(10)
C18 H18 0.9300
C19 N24 1.393(10)
C19 C20 1.397(10)
C20 C65 1.499(10)
C21 Eu1 2.798(6)
C21 H21 0.9300
C25 N60 1.334(9)
C25 N61 1.369(9)
C25 C26 1.468(10)
C26 C27 1.378(10)
C26 C31 1.396(11)
C27 C28 1.386(11)
C27 H27 0.9300
C28 C29 1.400(12)
C28 H28 0.9300
C29 C30 1.378(11)
C29 H29 0.9300
C30 C31 1.400(10)
C30 H30 0.9300
C31 C32 1.461(10)
C32 N33 1.335(9)
C32 N61 1.362(9)
C34 N33 1.348(9)
C34 N62 1.376(9)
C34 C35 1.442(10)
C35 C40 1.396(10)
C35 C36 1.414(11)
C36 C37 1.368(11)
C36 H36 0.9300
C37 C38 1.402(12)
C37 H37 0.9300
C38 C39 1.380(12)
C38 H38 0.9300
C39 C40 1.384(11)
C39 H39 0.9300
C40 C41 1.455(10)
C41 N42 1.338(9)
C41 N62 1.373(9)
C43 N42 1.329(10)
C43 N63 1.365(9)
C43 C44 1.467(10)
C44 C49 1.383(11)
C44 C45 1.389(11)
C45 C46 1.382(12)
C45 H45 0.9300
C46 C47 1.385(13)
C46 H46 0.9300
C47 C48 1.379(12)
C47 H47 0.9300
C48 C49 1.395(10)
C48 H48 0.9300
C49 C50 1.463(10)
C50 N51 1.332(9)
C50 N63 1.372(9)
C52 N51 1.329(9)
C52 N64 1.372(9)
C52 C53 1.456(11)
C53 C54 1.385(11)
C53 C58 1.414(11)
C54 C55 1.372(12)
C54 H54 0.9300
C55 C56 1.393(13)
C55 H55 0.9300
C56 C57 1.410(12)
C56 H56 0.9300
C57 C58 1.387(11)
C57 H57 0.9300
C58 C59 1.463(11)
C59 N60 1.325(9)
C59 N64 1.367(9)
C65 C66 1.372(11)
C65 C70 1.388(11)
C66 C67 1.416(12)
C66 H66 0.9300
C67 C68 1.356(12)
C67 H67 0.9300
C68 C69 1.369(13)
C68 C71 1.539(12)
C69 C70 1.392(12)
C69 H69 0.9300
C70 H70 0.9300
C71 C73 1.489(17)
C71 C74 1.496(16)
C71 C72 1.557(15)
C72 H72A 0.9600
C72 H72B 0.9600
C72 H72C 0.9600
C73 H73A 0.9600
C73 H73B 0.9600
C73 H73C 0.9600
C74 H74A 0.9600
C74 H74B 0.9600
C74 H74C 0.9600
C75 C80 1.389(8)
C75 C76 1.396(8)
C75 C76A 1.424(9)
C76 C77 1.391(8)
C76 H76 0.9300
C77 C78 1.377(8)
C77 H77 0.9300
C76A C77A 1.408(9)
C76A H76A 0.9300
C77A C78 1.441(9)
C77A H77A 0.9300
C78 C79 1.386(8)
C78 C81 1.583(12)
C79 C80 1.390(8)
C79 H79 0.9300
C80 H80 0.9300
C81 C82 1.420(17)
C81 C84 1.455(15)
C81 C83 1.64(2)
C82 H82A 0.9600
C82 H82B 0.9600
C82 H82C 0.9600
C83 H83A 0.9600
C83 H83B 0.9600
C83 H83C 0.9600
C84 H84A 0.9600
C84 H84B 0.9600
C84 H84C 0.9600
C85 C90 1.377(12)
C85 C86 1.387(12)
C86 C87 1.394(11)
C86 H86 0.9300
C87 C88 1.386(12)
C87 H87 0.9300
C88 C89 1.363(13)
C88 C91 1.549(11)
C89 C90 1.391(13)
C89 H89 0.9300
C90 H90 0.9300
C91 C94 1.480(15)
C91 C92 1.510(14)
C91 C93 1.567(15)
C92 H92A 0.9600
C92 H92B 0.9600
C92 H92C 0.9600
C93 H93A 0.9600
C93 H93B 0.9600
C93 H93C 0.9600
C94 H94A 0.9600
C94 H94B 0.9600
C94 H94C 0.9600
C95 C96 1.382(10)
C95 C100 1.416(10)
C96 C97 1.385(10)
C96 H96 0.9300
C97 C98 1.382(11)
C97 H97 0.9300
C98 C99 1.382(12)
C98 C101 1.537(11)
C99 C100 1.366(11)
C99 H99 0.9300
C100 H100 0.9300
C101 C102 1.475(14)
C101 C103 1.484(15)
C101 C104 1.578(16)
C102 H10A 0.9600
C102 H10B 0.9600
C102 H10C 0.9600
C103 H10D 0.9600
C103 H10E 0.9600
C103 H10F 0.9600
C104 H10G 0.9600
C104 H10H 0.9600
C104 H10I 0.9600
C105 O1 1.389(12)
C105 H10J 0.9600
C105 H10K 0.9600
C105 H10L 0.9600
C106 Cl2 1.70(2)
C106 Cl3 1.80(2)
C106 Cl1 1.87(3)
C106 H106 0.9800
Eu1 N64 2.446(6)
Eu1 N63 2.458(6)
Eu1 N23 2.458(6)
Eu1 N62 2.471(6)
Eu1 N61 2.484(6)
Eu1 N24 2.540(6)
Eu1 N22 2.594(6)
N2 H1N 0.83(2)
O1 H1 0.8200
